data_7037676
loop_
_publ_author_name
'Yang, Xiao-Dong'
'Chen, Cheng'
'Zhang, Ya-Jun'
'Cai, Li-Xuan'
'Tan, Bin'
'Zhang, Jie'

_publ_section_title
;
 Halogen-bridged metal-organic frameworks constructed from
 bipyridinium-based ligand: structures, photochromism and non-destructive
 readout luminescence switching.
;
_journal_issue 11
_journal_name_full 'Dalton transactions (Cambridge, England : 2003)'
_journal_page_first 4522
_journal_page_last 4527
_journal_paper_doi 10.1039/c5dt04539h
_journal_volume 45
_journal_year 2016
_chemical_formula_moiety 'C32 H39 Br Cd2 N3 O14'
_chemical_formula_sum 'C32 H39 Br Cd2 N3 O14'
_chemical_formula_weight 994.37
_chemical_name_systematic
; 
 ? 
;
_space_group_IT_number 18
_symmetry_cell_setting orthorhombic
_symmetry_space_group_name_Hall 'P 2 2ab'
_symmetry_space_group_name_H-M 'P 21 21 2'
_atom_sites_solution_hydrogens geom
_atom_sites_solution_primary direct
_atom_sites_solution_secondary difmap
_audit_creation_method SHELXL-97
_audit_update_record
;
2015-11-18 deposited with the CCDC.
2015-12-17 downloaded from the CCDC.
;
_cell_angle_alpha 90.00
_cell_angle_beta 90.00
_cell_angle_gamma 90.00
_cell_formula_units_Z 4
_cell_length_a 18.8289(4)
_cell_length_b 19.1993(3)
_cell_length_c 10.2457(2)
_cell_measurement_reflns_used 6719
_cell_measurement_temperature 150
_cell_measurement_theta_max 74.5330
_cell_measurement_theta_min 4.3090
_cell_volume 3703.84(12)
_computing_cell_refinement
;
CrysAlisPro, Agilent Technologies,
Version 1.171.37.35 (release 13-08-2014 CrysAlis171 .NET)
(compiled Aug 13 2014,18:06:01)
;
_computing_data_collection
;
CrysAlisPro, Agilent Technologies,
Version 1.171.37.35 (release 13-08-2014 CrysAlis171 .NET)
(compiled Aug 13 2014,18:06:01)
;
_computing_data_reduction
;
CrysAlisPro, Agilent Technologies,
Version 1.171.37.35 (release 13-08-2014 CrysAlis171 .NET)
(compiled Aug 13 2014,18:06:01)
;
_computing_molecular_graphics 'DIAMOND. Version 3.0. Crystal Impact'
_computing_publication_material 'Windows Word 2003'
_computing_structure_refinement 'SHELXL-97 (Sheldrick, 1997)'
_computing_structure_solution 'SHELXS-97 (Sheldrick, 1990)'
_diffrn_ambient_temperature 150
_diffrn_detector_area_resol_mean 10.3503
_diffrn_measured_fraction_theta_full 0.976
_diffrn_measured_fraction_theta_max 0.976
_diffrn_measurement_device_type 'SuperNova, Dual, Cu at zero, Atlas'
_diffrn_measurement_method '\w scans'
_diffrn_radiation_monochromator graphite
_diffrn_radiation_source 'fine-focus sealed tube'
_diffrn_radiation_type CuK\a
_diffrn_radiation_wavelength 1.54178
_diffrn_reflns_av_R_equivalents 0.0370
_diffrn_reflns_av_sigmaI/netI 0.0462
_diffrn_reflns_limit_h_max 23
_diffrn_reflns_limit_h_min -22
_diffrn_reflns_limit_k_max 21
_diffrn_reflns_limit_k_min -23
_diffrn_reflns_limit_l_max 7
_diffrn_reflns_limit_l_min -12
_diffrn_reflns_number 10208
_diffrn_reflns_theta_full 74.53
_diffrn_reflns_theta_max 74.53
_diffrn_reflns_theta_min 3.29
_exptl_absorpt_coefficient_mu 11.067
_exptl_absorpt_correction_T_max 1.00000
_exptl_absorpt_correction_T_min 0.49794
_exptl_absorpt_correction_type multi-scan
_exptl_absorpt_process_details
;
CrysAlisPro, Agilent Technologies,
Version 1.171.37.35 (release 13-08-2014 CrysAlis171 .NET)
(compiled Aug 13 2014,18:06:01)
Empirical absorption correction using spherical harmonics,
 implemented in SCALE3 ABSPACK scaling algorithm.
;
_exptl_crystal_colour orange
_exptl_crystal_density_diffrn 1.783
_exptl_crystal_density_method 'not measured'
_exptl_crystal_description block
_exptl_crystal_F_000 1980
_exptl_crystal_size_max 0.3
_exptl_crystal_size_mid 0.2
_exptl_crystal_size_min 0.15
_refine_diff_density_max 1.418
_refine_diff_density_min -1.691
_refine_diff_density_rms 0.150
_refine_ls_abs_structure_details 'Flack H D (1983), Acta Cryst. A39, 876-881'
_refine_ls_abs_structure_Flack 0.021(9)
_refine_ls_extinction_method none
_refine_ls_goodness_of_fit_ref 1.083
_refine_ls_hydrogen_treatment mixed
_refine_ls_matrix_type full
_refine_ls_number_parameters 467
_refine_ls_number_reflns 6639
_refine_ls_number_restraints 6
_refine_ls_restrained_S_all 1.082
_refine_ls_R_factor_all 0.0435
_refine_ls_R_factor_gt 0.0415
_refine_ls_shift/su_max 0.001
_refine_ls_shift/su_mean 0.000
_refine_ls_structure_factor_coef Fsqd
_refine_ls_weighting_details 'calc w=1/[\s^2^(Fo^2^)+(0.0686P)^2^+5.3378P] where P=(Fo^2^+2Fc^2^)/3'
_refine_ls_weighting_scheme calc
_refine_ls_wR_factor_gt 0.1132
_refine_ls_wR_factor_ref 0.1153
_reflns_number_gt 6350
_reflns_number_total 6639
_reflns_threshold_expression >2sigma(I)
_cod_data_source_file c5dt04539h2.cif
_cod_data_source_block compound-1
_cod_depositor_comments 'Adding full bibliography for 7037675--7037676.cif.'
_cod_database_code 7037676

loop_
_symmetry_equiv_pos_as_xyz
'x, y, z'
'-x, -y, z'
'x+1/2, -y+1/2, -z'
'-x+1/2, y+1/2, -z'

loop_
_atom_site_label
_atom_site_type_symbol
_atom_site_fract_x
_atom_site_fract_y
_atom_site_fract_z
_atom_site_U_iso_or_equiv
_atom_site_adp_type
_atom_site_occupancy
_atom_site_symmetry_multiplicity
_atom_site_calc_flag
_atom_site_refinement_flags
Cd1 Cd -0.00076(2) 0.198128(17) 0.18145(3) 0.00841(10) Uani 1 1 d .
Cd2 Cd 0.0000 0.0000 0.35048(5) 0.01030(12) Uani 1 2 d S
Cd3 Cd -0.5000 0.0000 0.66056(6) 0.01509(13) Uani 1 2 d S
Br1 Br 0.07625(4) 0.07431(4) 0.16809(7) 0.01993(15) Uani 1 1 d .
O1 O 0.0172(2) 0.1967(2) 0.4387(4) 0.0182(10) Uani 1 1 d .
O1W O 0.0523(2) 0.0680(2) 0.5192(5) 0.0158(9) Uani 1 1 d .
O2 O -0.0509(2) 0.2732(2) 0.3380(4) 0.0147(9) Uani 1 1 d .
O2W O -0.5812(3) 0.0896(2) 0.6823(5) 0.0209(10) Uani 1 1 d .
O3 O 0.0105(2) 0.1981(2) 0.9343(4) 0.0160(9) Uani 1 1 d .
O3W O 0.1889(3) 0.0526(3) 0.6281(6) 0.0316(13) Uani 1 1 d .
O4 O -0.0699(3) 0.2618(3) 1.0349(4) 0.0215(10) Uani 1 1 d .
O4W O -0.1713(4) 0.3544(4) 0.1193(7) 0.057(2) Uani 1 1 d .
O5 O -0.0985(2) 0.1327(2) 0.2145(4) 0.0142(9) Uani 1 1 d .
O5W O 0.2956(4) 0.5695(4) 0.0937(7) 0.0545(19) Uani 1 1 d .
O6 O -0.0950(2) 0.0662(2) 0.3950(4) 0.0153(9) Uani 1 1 d .
O7 O -0.3320(3) -0.0207(3) 0.5328(6) 0.0290(13) Uani 1 1 d .
O8 O -0.4256(3) 0.0508(3) 0.5186(5) 0.0248(11) Uani 1 1 d .
O9 O -0.4451(3) 0.0558(3) 0.8336(7) 0.0425(16) Uani 1 1 d .
N1 N 0.1026(3) 0.2605(3) 0.1689(6) 0.0141(10) Uani 1 1 d .
N2 N 0.4317(3) 0.4301(3) 0.1753(5) 0.0120(10) Uani 1 1 d .
N3 N -0.4031(7) 0.0483(5) 1.0386(9) 0.067(3) Uani 1 1 d .
C1 C 0.1488(3) 0.2498(4) 0.0735(6) 0.0153(13) Uani 1 1 d .
H1 H 0.1372 0.2174 0.0067 0.018 Uiso 1 1 calc R
C2 C 0.1194(4) 0.3062(4) 0.2628(7) 0.0207(15) Uani 1 1 d .
H2 H 0.0863 0.3143 0.3311 0.025 Uiso 1 1 calc R
C3 C 0.2145(3) 0.2846(3) 0.0675(6) 0.0160(13) Uani 1 1 d .
H3 H 0.2465 0.2765 -0.0025 0.019 Uiso 1 1 calc R
C4 C 0.1827(4) 0.3419(4) 0.2643(7) 0.0245(16) Uani 1 1 d .
H4 H 0.1928 0.3739 0.3326 0.029 Uiso 1 1 calc R
C5 C 0.2313(3) 0.3310(3) 0.1659(7) 0.0124(12) Uani 1 1 d .
C6 C 0.3005(3) 0.3680(3) 0.1697(7) 0.0135(12) Uani 1 1 d .
C7 C 0.3350(3) 0.3855(3) 0.0541(6) 0.0115(12) Uani 1 1 d .
H7 H 0.3135 0.3758 -0.0278 0.014 Uiso 1 1 calc R
C8 C 0.3329(3) 0.3833(3) 0.2874(7) 0.0145(13) Uani 1 1 d .
H8 H 0.3096 0.3723 0.3670 0.017 Uiso 1 1 calc R
C9 C 0.4010(3) 0.4173(3) 0.0600(7) 0.0136(13) Uani 1 1 d .
H9 H 0.4246 0.4300 -0.0184 0.016 Uiso 1 1 calc R
C10 C 0.3990(3) 0.4146(3) 0.2898(6) 0.0140(13) Uani 1 1 d .
H10 H 0.4213 0.4252 0.3706 0.017 Uiso 1 1 calc R
C11 C 0.5027(4) 0.4603(3) 0.1779(5) 0.0130(11) Uiso 1 1 d .
H11A H 0.5299 0.4446 0.1005 0.016 Uiso 1 1 calc R
H11B H 0.5282 0.4445 0.2570 0.016 Uiso 1 1 calc R
C12 C -0.0303(3) 0.2426(3) 0.4400(6) 0.0119(12) Uani 1 1 d .
C13 C -0.0663(3) 0.2614(3) 0.5656(6) 0.0105(12) Uani 1 1 d U
C14 C -0.0369(3) 0.2435(3) 0.6865(6) 0.0120(12) Uani 1 1 d .
H14 H 0.0064 0.2182 0.6898 0.014 Uiso 1 1 calc R
C15 C -0.0705(3) 0.2624(3) 0.8012(6) 0.0135(12) Uani 1 1 d .
C16 C -0.0404(4) 0.2397(3) 0.9316(6) 0.0162(13) Uani 1 1 d .
C17 C -0.1346(4) 0.2982(4) 0.7959(6) 0.0170(13) Uani 1 1 d .
H17 H -0.1573 0.3112 0.8749 0.020 Uiso 1 1 calc R
C18 C -0.1662(3) 0.3154(3) 0.6771(7) 0.0157(12) Uani 1 1 d .
C19 C -0.2377(4) 0.3522(4) 0.6719(8) 0.0283(16) Uani 1 1 d .
H19A H -0.2616 0.3476 0.7565 0.042 Uiso 1 1 calc R
H19B H -0.2672 0.3310 0.6037 0.042 Uiso 1 1 calc R
H19C H -0.2305 0.4016 0.6521 0.042 Uiso 1 1 calc R
C20 C -0.1312(3) 0.2967(4) 0.5621(6) 0.0143(13) Uani 1 1 d .
H20 H -0.1518 0.3081 0.4803 0.017 Uiso 1 1 calc R
C21 C -0.1256(3) 0.1060(3) 0.3147(6) 0.0091(11) Uani 1 1 d .
C22 C -0.2021(3) 0.1215(3) 0.3402(6) 0.0079(11) Uani 1 1 d .
C23 C -0.2314(3) 0.1860(3) 0.3037(6) 0.0122(12) Uani 1 1 d .
H23 H -0.2023 0.2191 0.2602 0.015 Uiso 1 1 calc R
C24 C -0.3017(3) 0.2023(3) 0.3299(7) 0.0167(13) Uani 1 1 d .
C25 C -0.3321(4) 0.2728(4) 0.2977(9) 0.0309(19) Uani 1 1 d .
H25A H -0.2957 0.3011 0.2544 0.046 Uiso 1 1 calc R
H25B H -0.3472 0.2959 0.3783 0.046 Uiso 1 1 calc R
H25C H -0.3730 0.2672 0.2394 0.046 Uiso 1 1 calc R
C26 C -0.3439(3) 0.1517(3) 0.3902(6) 0.0153(13) Uani 1 1 d .
H26 H -0.3924 0.1617 0.4076 0.018 Uiso 1 1 calc R
C27 C -0.3163(3) 0.0868(3) 0.4255(6) 0.0124(12) Uani 1 1 d .
C28 C -0.3612(3) 0.0344(4) 0.4975(7) 0.0165(14) Uani 1 1 d .
C29 C -0.2447(3) 0.0719(3) 0.4009(6) 0.0114(11) Uani 1 1 d .
H29 H -0.2253 0.0282 0.4255 0.014 Uiso 1 1 calc R
C30 C -0.4075(7) 0.0282(6) 0.9150(12) 0.063(3) Uani 1 1 d .
C31 C -0.3514(11) 0.0121(12) 1.1214(16) 0.149(11) Uani 1 1 d .
C32 C -0.4462(7) 0.1007(6) 1.0976(14) 0.068(4) Uani 1 1 d .

loop_
_atom_site_aniso_label
_atom_site_aniso_U_11
_atom_site_aniso_U_22
_atom_site_aniso_U_33
_atom_site_aniso_U_23
_atom_site_aniso_U_13
_atom_site_aniso_U_12
Cd1 0.00499(17) 0.00817(17) 0.01207(17) -0.00031(13) 0.0018(2) -0.00201(17)
Cd2 0.0076(2) 0.0084(2) 0.0149(2) 0.000 0.000 0.0016(2)
Cd3 0.0098(2) 0.0141(3) 0.0214(3) 0.000 0.000 -0.0028(3)
Br1 0.0177(3) 0.0171(3) 0.0250(3) 0.0021(3) 0.0045(3) 0.0026(3)
O1 0.022(3) 0.013(2) 0.020(2) 0.0008(18) 0.0093(19) 0.0063(18)
O1W 0.016(2) 0.010(2) 0.021(2) -0.0001(19) -0.0006(19) 0.0004(18)
O2 0.018(2) 0.014(2) 0.012(2) 0.0000(18) 0.0030(19) 0.0039(17)
O2W 0.019(2) 0.017(2) 0.027(2) -0.003(2) 0.001(2) 0.0003(19)
O3 0.018(2) 0.013(2) 0.017(2) 0.0034(16) -0.0063(19) 0.0021(19)
O3W 0.026(3) 0.024(3) 0.044(3) -0.011(2) -0.012(3) 0.002(2)
O4 0.025(3) 0.024(2) 0.015(2) 0.002(2) -0.001(2) 0.003(2)
O4W 0.039(4) 0.077(5) 0.054(4) -0.031(4) -0.015(3) 0.022(4)
O5 0.0082(19) 0.017(2) 0.017(2) 0.0017(18) 0.0011(17) -0.0061(17)
O5W 0.059(5) 0.061(5) 0.043(4) 0.001(4) 0.001(4) 0.022(4)
O6 0.0071(19) 0.018(2) 0.021(2) 0.003(2) -0.0021(18) 0.0050(17)
O7 0.016(2) 0.019(2) 0.052(3) 0.009(2) 0.011(3) -0.004(2)
O8 0.010(2) 0.028(3) 0.036(3) 0.009(2) 0.004(2) -0.004(2)
O9 0.051(4) 0.028(3) 0.049(4) -0.002(3) -0.025(4) -0.012(3)
N1 0.008(2) 0.011(2) 0.023(3) 0.001(2) 0.000(2) -0.0055(19)
N2 0.009(2) 0.006(2) 0.020(2) -0.002(2) -0.002(2) -0.0030(19)
N3 0.103(9) 0.057(6) 0.040(5) -0.020(4) -0.025(6) 0.003(6)
C1 0.006(3) 0.021(3) 0.019(3) -0.003(3) 0.001(2) -0.006(2)
C2 0.015(3) 0.018(3) 0.029(4) -0.012(3) 0.010(3) -0.008(3)
C3 0.009(3) 0.020(3) 0.019(3) -0.003(3) 0.007(3) -0.007(3)
C4 0.016(3) 0.028(4) 0.030(4) -0.018(3) 0.011(3) -0.013(3)
C5 0.007(3) 0.010(3) 0.021(3) 0.002(3) 0.004(3) -0.005(2)
C6 0.007(3) 0.009(3) 0.025(3) -0.003(3) 0.002(3) -0.003(2)
C7 0.009(3) 0.011(3) 0.015(3) 0.000(2) 0.001(2) -0.004(2)
C8 0.010(3) 0.013(3) 0.021(3) -0.002(2) 0.005(3) -0.005(2)
C9 0.010(3) 0.007(3) 0.024(3) 0.001(2) 0.005(3) -0.004(2)
C10 0.012(3) 0.011(3) 0.019(3) -0.005(2) 0.001(2) -0.005(2)
C12 0.014(3) 0.006(3) 0.016(3) -0.004(2) 0.002(3) -0.004(2)
C13 0.012(3) 0.002(2) 0.017(3) 0.002(2) 0.004(2) -0.002(2)
C14 0.009(3) 0.008(3) 0.019(3) 0.000(2) -0.001(3) -0.002(2)
C15 0.015(3) 0.007(3) 0.019(3) 0.002(2) -0.001(3) -0.002(2)
C16 0.024(4) 0.010(3) 0.015(3) 0.000(2) -0.003(3) -0.006(3)
C17 0.019(3) 0.016(3) 0.017(3) 0.000(3) 0.007(3) 0.001(3)
C18 0.013(3) 0.017(3) 0.017(3) 0.005(3) 0.006(3) 0.005(2)
C19 0.022(4) 0.035(4) 0.028(4) 0.006(4) 0.006(3) 0.014(3)
C20 0.009(3) 0.019(3) 0.015(3) 0.001(3) -0.003(2) 0.000(2)
C21 0.009(3) 0.005(2) 0.013(3) -0.003(2) 0.000(2) -0.002(2)
C22 0.004(2) 0.007(2) 0.013(3) 0.002(2) -0.003(2) 0.003(2)
C23 0.010(3) 0.008(3) 0.018(3) 0.001(2) 0.000(2) -0.001(2)
C24 0.015(3) 0.013(3) 0.023(3) 0.001(3) 0.002(3) 0.003(2)
C25 0.022(4) 0.022(4) 0.049(5) 0.011(4) 0.004(4) 0.012(3)
C26 0.007(3) 0.022(3) 0.017(3) 0.001(3) 0.000(3) 0.003(3)
C27 0.009(3) 0.015(3) 0.013(3) -0.001(2) 0.000(2) -0.004(2)
C28 0.009(3) 0.021(3) 0.020(3) -0.002(3) 0.004(3) -0.005(3)
C29 0.010(3) 0.009(3) 0.015(3) -0.001(2) 0.001(2) 0.000(2)
C30 0.067(8) 0.064(7) 0.059(7) -0.025(6) -0.026(6) 0.026(6)
C31 0.172(18) 0.18(2) 0.093(11) -0.099(13) -0.083(12) 0.127(17)
C32 0.078(9) 0.051(6) 0.076(8) -0.005(6) -0.027(7) 0.018(6)

loop_
_atom_type_symbol
_atom_type_description
_atom_type_scat_dispersion_real
_atom_type_scat_dispersion_imag
_atom_type_scat_source
C C 0.0181 0.0091 'International Tables Vol C Tables 4.2.6.8 and 6.1.1.4'
H H 0.0000 0.0000 'International Tables Vol C Tables 4.2.6.8 and 6.1.1.4'
N N 0.0311 0.0180 'International Tables Vol C Tables 4.2.6.8 and 6.1.1.4'
O O 0.0492 0.0322 'International Tables Vol C Tables 4.2.6.8 and 6.1.1.4'
Br Br -0.6763 1.2805 'International Tables Vol C Tables 4.2.6.8 and 6.1.1.4'
Cd Cd 0.1185 4.6533 'International Tables Vol C Tables 4.2.6.8 and 6.1.1.4'

loop_
_geom_angle_atom_site_label_1
_geom_angle_atom_site_label_2
_geom_angle_atom_site_label_3
_geom_angle
_geom_angle_site_symmetry_1
_geom_angle_site_symmetry_3
O5 Cd1 N1 173.95(18) . .
O5 Cd1 O4 86.17(17) . 1_554
N1 Cd1 O4 99.43(19) . 1_554
O5 Cd1 O2 84.92(16) . .
N1 Cd1 O2 93.36(18) . .
O4 Cd1 O2 83.91(16) 1_554 .
O5 Cd1 O3 102.59(15) . 1_554
N1 Cd1 O3 82.71(18) . 1_554
O4 Cd1 O3 53.52(15) 1_554 1_554
O2 Cd1 O3 135.45(15) . 1_554
O5 Cd1 Br1 87.53(12) . .
N1 Cd1 Br1 90.08(13) . .
O4 Cd1 Br1 134.86(12) 1_554 .
O2 Cd1 Br1 139.83(11) . .
O3 Cd1 Br1 84.69(10) 1_554 .
O6 Cd2 O6 156.5(2) 2 .
O6 Cd2 O1W 80.37(16) 2 .
O6 Cd2 O1W 82.62(16) . .
O6 Cd2 O1W 82.62(16) 2 2
O6 Cd2 O1W 80.37(16) . 2
O1W Cd2 O1W 86.8(2) . 2
O6 Cd2 Br1 105.08(12) 2 2
O6 Cd2 Br1 90.92(12) . 2
O1W Cd2 Br1 173.04(11) . 2
O1W Cd2 Br1 89.61(11) 2 2
O6 Cd2 Br1 90.92(12) 2 .
O6 Cd2 Br1 105.08(12) . .
O1W Cd2 Br1 89.61(11) . .
O1W Cd2 Br1 173.04(11) 2 .
Br1 Cd2 Br1 94.57(3) 2 .
O8 Cd3 O8 99.1(3) 2_455 .
O8 Cd3 O2W 98.74(18) 2_455 2_455
O8 Cd3 O2W 88.46(18) . 2_455
O8 Cd3 O2W 88.46(18) 2_455 .
O8 Cd3 O2W 98.74(18) . .
O2W Cd3 O2W 168.9(3) 2_455 .
O8 Cd3 O9 167.7(2) 2_455 .
O8 Cd3 O9 91.0(2) . .
O2W Cd3 O9 88.6(2) 2_455 .
O2W Cd3 O9 83.0(2) . .
O8 Cd3 O9 91.0(2) 2_455 2_455
O8 Cd3 O9 167.7(2) . 2_455
O2W Cd3 O9 83.0(2) 2_455 2_455
O2W Cd3 O9 88.6(2) . 2_455
O9 Cd3 O9 80.0(3) . 2_455
Cd2 Br1 Cd1 97.89(2) . .
C12 O2 Cd1 98.9(4) . .
C16 O3 Cd1 87.6(4) . 1_556
C16 O4 Cd1 96.8(4) . 1_556
C21 O5 Cd1 133.0(4) . .
C21 O6 Cd2 125.1(4) . .
C28 O8 Cd3 126.8(5) . .
C30 O9 Cd3 125.8(7) . .
C1 N1 C2 118.5(5) . .
C1 N1 Cd1 121.2(4) . .
C2 N1 Cd1 120.2(4) . .
C9 N2 C10 121.9(5) . .
C9 N2 C11 119.0(5) . .
C10 N2 C11 119.1(5) . .
C30 N3 C32 125.1(11) . .
C30 N3 C31 117.0(11) . .
C32 N3 C31 117.9(10) . .
N1 C1 C3 122.4(6) . .
N1 C2 C4 122.6(6) . .
C5 C3 C1 118.4(6) . .
C2 C4 C5 119.4(6) . .
C4 C5 C3 118.7(6) . .
C4 C5 C6 119.4(6) . .
C3 C5 C6 121.9(6) . .
C8 C6 C7 119.0(5) . .
C8 C6 C5 120.8(6) . .
C7 C6 C5 120.2(6) . .
C9 C7 C6 119.2(6) . .
C10 C8 C6 120.4(6) . .
N2 C9 C7 120.4(6) . .
N2 C10 C8 119.2(6) . .
N2 C11 C11 109.6(7) . 2_665
O1 C12 O2 122.6(6) . .
O1 C12 C13 120.0(5) . .
O2 C12 C13 117.4(6) . .
C20 C13 C14 119.2(6) . .
C20 C13 C12 119.4(6) . .
C14 C13 C12 121.5(5) . .
C15 C14 C13 120.5(5) . .
C14 C15 C17 119.6(6) . .
C14 C15 C16 120.2(6) . .
C17 C15 C16 120.1(6) . .
O3 C16 O4 122.1(6) . .
O3 C16 C15 119.4(6) . .
O4 C16 C15 118.4(6) . .
C15 C17 C18 121.5(6) . .
C17 C18 C20 118.2(6) . .
C17 C18 C19 121.2(6) . .
C20 C18 C19 120.5(6) . .
C13 C20 C18 121.1(6) . .
O5 C21 O6 126.5(6) . .
O5 C21 C22 116.9(5) . .
O6 C21 C22 116.5(5) . .
C29 C22 C23 119.7(5) . .
C29 C22 C21 119.8(5) . .
C23 C22 C21 120.4(5) . .
C24 C23 C22 121.4(6) . .
C23 C24 C26 118.0(6) . .
C23 C24 C25 121.5(6) . .
C26 C24 C25 120.4(6) . .
C27 C26 C24 121.6(6) . .
C26 C27 C29 119.5(6) . .
C26 C27 C28 120.9(6) . .
C29 C27 C28 119.4(6) . .
O7 C28 O8 125.6(6) . .
O7 C28 C27 117.5(6) . .
O8 C28 C27 116.9(6) . .
C22 C29 C27 119.7(6) . .
O9 C30 N3 124.3(11) . .

loop_
_geom_bond_atom_site_label_1
_geom_bond_atom_site_label_2
_geom_bond_distance
_geom_bond_site_symmetry_2
Cd1 O5 2.253(4) .
Cd1 N1 2.289(5) .
Cd1 O4 2.332(5) 1_554
Cd1 O2 2.354(4) .
Cd1 O3 2.541(4) 1_554
Cd1 Br1 2.7879(8) .
Cd2 O6 2.241(4) 2
Cd2 O6 2.241(4) .
Cd2 O1W 2.380(5) .
Cd2 O1W 2.380(5) 2
Cd2 Br1 2.7547(8) 2
Cd2 Br1 2.7547(8) .
Cd3 O8 2.243(5) 2_455
Cd3 O8 2.243(5) .
Cd3 O2W 2.312(5) 2_455
Cd3 O2W 2.312(5) .
Cd3 O9 2.314(6) .
Cd3 O9 2.314(6) 2_455
O1 C12 1.255(8) .
O2 C12 1.260(8) .
O3 C16 1.248(8) .
O3 Cd1 2.541(4) 1_556
O4 C16 1.268(8) .
O4 Cd1 2.332(5) 1_556
O5 C21 1.256(8) .
O6 C21 1.262(8) .
O7 C28 1.247(9) .
O8 C28 1.271(8) .
O9 C30 1.217(12) .
N1 C1 1.325(8) .
N1 C2 1.340(9) .
N2 C9 1.338(9) .
N2 C10 1.357(8) .
N2 C11 1.459(8) .
N3 C30 1.327(14) .
N3 C32 1.426(16) .
N3 C31 1.466(18) .
C1 C3 1.407(8) .
C2 C4 1.375(9) .
C3 C5 1.382(9) .
C4 C5 1.378(9) .
C5 C6 1.486(7) .
C6 C8 1.383(10) .
C6 C7 1.392(9) .
C7 C9 1.385(8) .
C8 C10 1.382(8) .
C11 C11 1.527(10) 2_665
C12 C13 1.499(8) .
C13 C20 1.396(8) .
C13 C14 1.399(9) .
C14 C15 1.383(9) .
C15 C17 1.388(9) .
C15 C16 1.516(9) .
C17 C18 1.395(10) .
C18 C20 1.397(9) .
C18 C19 1.522(9) .
C21 C22 1.495(7) .
C22 C29 1.391(8) .
C22 C23 1.405(8) .
C23 C24 1.388(8) .
C24 C26 1.398(9) .
C24 C25 1.505(9) .
C26 C27 1.397(9) .
C27 C29 1.401(8) .
C27 C28 1.507(9) .
